data_8102077
loop_
_publ_author_name
'Zukerman-Schpector, J.'
'Coelho, D. C. S.'
'Tanaka, C. M. A.'
'Marsaioli, A. J.'

_publ_section_title
;
Crystal structure of 2-chloro-2-(chloromethyl)-5-(1-hydroxy-isopropyl)-
cyclohexane-1-ol, C~10~H~18~Cl~2~O~2~
;
_journal_issue 4
_journal_name_full 'Zeitschrift f\"ur Kristallographie - New Crystal Structures'
_journal_page_first 537
_journal_page_last 538
_journal_volume 221
_journal_year 2006
_chemical_formula_moiety 'C10 H18 Cl2 O2'
_chemical_formula_sum 'C10 H18 Cl2 O2'
_chemical_formula_weight 241.14
_chemical_name_systematic
;
2-chloro-2-(choromethyl)-5-(1-hidroxy-isopropyl)-ciclohexane-1-ol
;
_space_group_IT_number 4
_symmetry_cell_setting monoclinic
_symmetry_space_group_name_Hall 'P 2yb'
_symmetry_space_group_name_H-M 'P 1 21 1'
_atom_sites_solution_hydrogens geom
_atom_sites_solution_primary direct
_atom_sites_solution_secondary difmap
_audit_creation_method SHELXL-97
_cell_angle_alpha 90.00
_cell_angle_beta 98.275(8)
_cell_angle_gamma 90.00
_cell_formula_units_Z 2
_cell_length_a 7.9492(9)
_cell_length_b 7.8317(9)
_cell_length_c 9.632(1)
_cell_measurement_reflns_used 25
_cell_measurement_temperature 293(2)
_cell_measurement_theta_max 17.42
_cell_measurement_theta_min 9.86
_cell_volume 593.40(11)
_computing_cell_refinement 'Enraf Nonius CAD-4, 1998'
_computing_data_collection 'Enraf Nonius CAD-4, 1998'
_computing_data_reduction 'XCAD4 - CAD4'
_computing_molecular_graphics ORTEP3
_computing_publication_material 'PARST, PLATON, WinGX'
_computing_structure_refinement 'SHELXL-97 (Sheldrick, 1997)'
_computing_structure_solution SIR92
_diffrn_ambient_temperature 293(2)
_diffrn_measured_fraction_theta_full 0.999
_diffrn_measured_fraction_theta_max 0.999
_diffrn_measurement_device_type 'Nonius CAD4'
_diffrn_measurement_method theta\2theta
_diffrn_radiation_monochromator graphite
_diffrn_radiation_source 'fine-focus sealed tube'
_diffrn_radiation_type MoK\a
_diffrn_radiation_wavelength 0.71073
_diffrn_reflns_av_R_equivalents 0.0214
_diffrn_reflns_av_sigmaI/netI 0.0313
_diffrn_reflns_limit_h_max 9
_diffrn_reflns_limit_h_min 0
_diffrn_reflns_limit_k_max 9
_diffrn_reflns_limit_k_min 0
_diffrn_reflns_limit_l_max 11
_diffrn_reflns_limit_l_min -11
_diffrn_reflns_number 1209
_diffrn_reflns_theta_full 25.00
_diffrn_reflns_theta_max 25.0
_diffrn_reflns_theta_min 2.14
_diffrn_standards_decay_% 0.2
_diffrn_standards_interval_time 30
_exptl_absorpt_coefficient_mu 0.521
_exptl_absorpt_correction_T_max 0.9497
_exptl_absorpt_correction_T_min 0.9029
_exptl_crystal_colour colorless
_exptl_crystal_density_diffrn 1.350
_exptl_crystal_density_method 'not measured'
_exptl_crystal_description irregular
_exptl_crystal_F_000 256
_exptl_crystal_size_max 0.15
_exptl_crystal_size_mid 0.10
_exptl_crystal_size_min 0.05
_refine_diff_density_max 0.221
_refine_diff_density_min -0.270
_refine_diff_density_rms 0.052
_refine_ls_abs_structure_details 'Flack H D (1983), Acta Cryst. A39, 876-881'
_refine_ls_abs_structure_Flack 0.25(16)
_refine_ls_extinction_method none
_refine_ls_goodness_of_fit_ref 1.075
_refine_ls_hydrogen_treatment riding
_refine_ls_matrix_type full
_refine_ls_number_parameters 129
_refine_ls_number_reflns 1125
_refine_ls_number_restraints 1
_refine_ls_restrained_S_all 1.074
_refine_ls_R_factor_all 0.0642
_refine_ls_R_factor_gt 0.0407
_refine_ls_shift/su_max 0.000
_refine_ls_shift/su_mean 0.000
_refine_ls_structure_factor_coef Fsqd
_refine_ls_weighting_details 'calc w=1/[\s^2^(Fo^2^)+(0.0628P)^2^+0.2392P] where P=(Fo^2^+2Fc^2^)/3'
_refine_ls_weighting_scheme calc
_refine_ls_wR_factor_gt 0.1049
_refine_ls_wR_factor_ref 0.1274
_reflns_number_gt 851
_reflns_number_total 1125
_reflns_threshold_expression >2sigma(I)
_cod_data_source_file 1267-1918.cff
_cod_data_source_block jzs-1006
_cod_depositor_comments
;
The following automatic conversions were performed:
'_symmetry_cell_setting' value 'Monoclinic' changed to 'monoclinic'
according to '/home/saulius/struct/CIF-dictionaries/cif_core.dic'
dictionary named 'cif_core.dic' version 2.4.1 from 2010-06-29.

Automatic conversion script
Id: cif_fix_enum 1555 2011-01-17 13:19:09Z saulius 
;
_cod_original_cell_volume 593.4(1)
_cod_original_sg_symbol_H-M P12(1)1
_cod_database_code 8102077

loop_
_symmetry_equiv_pos_as_xyz
'x, y, z'
'-x, y+1/2, -z'

loop_
_atom_site_label
_atom_site_type_symbol
_atom_site_fract_x
_atom_site_fract_y
_atom_site_fract_z
_atom_site_U_iso_or_equiv
_atom_site_adp_type
_atom_site_occupancy
_atom_site_symmetry_multiplicity
_atom_site_Wyckoff_symbol
_atom_site_calc_flag
_atom_site_refinement_flags
_atom_site_disorder_assembly
_atom_site_disorder_group
C1 C 0.3138(6) 0.3182(6) 0.2329(5) 0.0442(11) Uani 1 2 a d . . .
H1 H 0.3216 0.4052 0.1610 0.053 Uiso 1 2 a calc R . .
C2 C 0.1234(7) 0.2838(6) 0.2437(6) 0.0489(13) Uani 1 2 a d . . .
C3 C 0.1062(6) 0.1323(7) 0.3383(6) 0.0494(13) Uani 1 2 a d . . .
H3A H 0.1509 0.1633 0.4340 0.059 Uiso 1 2 a calc R . .
H3B H -0.0135 0.1060 0.3355 0.059 Uiso 1 2 a calc R . .
C4 C 0.1973(6) -0.0260(6) 0.2987(6) 0.0480(12) Uani 1 2 a d . . .
H4A H 0.1456 -0.0651 0.2068 0.058 Uiso 1 2 a calc R . .
H4B H 0.1859 -0.1161 0.3658 0.058 Uiso 1 2 a calc R . .
C5 C 0.3848(6) 0.0107(6) 0.2963(4) 0.0353(10) Uani 1 2 a d . . .
H5 H 0.4309 0.0516 0.3903 0.042 Uiso 1 2 a calc R . .
C6 C 0.4042(7) 0.1575(6) 0.1953(5) 0.0451(12) Uani 1 2 a d . . .
H6A H 0.5240 0.1821 0.1968 0.054 Uiso 1 2 a calc R . .
H6B H 0.3582 0.1228 0.1007 0.054 Uiso 1 2 a calc R . .
Cl1 Cl 0.0230(2) 0.2323(2) 0.06636(15) 0.0781(6) Uani 1 2 a d . . .
O1 O 0.3930(4) 0.3803(4) 0.3644(3) 0.0454(8) Uani 1 2 a d . . .
H1O1 H 0.4825 0.4344 0.3524 0.055 Uiso 1 2 a d R . .
C7 C 0.0412(7) 0.4468(8) 0.2867(7) 0.0646(16) Uani 1 2 a d . . .
H7A H 0.0525 0.5351 0.2180 0.078 Uiso 1 2 a calc R . .
H7B H 0.1007 0.4849 0.3763 0.078 Uiso 1 2 a calc R . .
Cl2 Cl -0.1790(2) 0.4189(3) 0.3008(2) 0.0937(7) Uani 1 2 a d . . .
C8 C 0.4902(6) -0.1486(6) 0.2684(5) 0.0406(11) Uani 1 2 a d . . .
C9 C 0.4279(8) -0.2337(7) 0.1290(5) 0.0584(15) Uani 1 2 a d . . .
H9A H 0.5014 -0.3275 0.1150 0.088 Uiso 1 2 a calc R . .
H9B H 0.4287 -0.1524 0.0545 0.088 Uiso 1 2 a calc R . .
H9C H 0.3143 -0.2751 0.1293 0.088 Uiso 1 2 a calc R . .
C10 C 0.6775(7) -0.1044(8) 0.2799(7) 0.0613(15) Uani 1 2 a d . . .
H10A H 0.7116 -0.0414 0.3649 0.092 Uiso 1 2 a calc R . .
H10B H 0.6965 -0.0361 0.2008 0.092 Uiso 1 2 a calc R . .
H10C H 0.7430 -0.2075 0.2814 0.092 Uiso 1 2 a calc R . .
O2 O 0.4675(4) -0.2753(4) 0.3740(3) 0.0456(8) Uani 1 2 a d . . .
H2O2 H 0.5182 -0.2605 0.4736 0.055 Uiso 1 2 a d R . .

loop_
_atom_site_aniso_label
_atom_site_aniso_U_11
_atom_site_aniso_U_22
_atom_site_aniso_U_33
_atom_site_aniso_U_23
_atom_site_aniso_U_13
_atom_site_aniso_U_12
C1 0.065(3) 0.023(2) 0.044(3) 0.011(2) 0.003(2) -0.002(2)
C2 0.056(3) 0.034(3) 0.050(3) -0.006(2) -0.013(2) 0.004(2)
C3 0.041(2) 0.042(3) 0.064(3) 0.006(3) 0.005(2) -0.006(2)
C4 0.049(3) 0.031(3) 0.064(3) 0.003(2) 0.010(2) -0.004(2)
C5 0.048(2) 0.025(2) 0.032(2) -0.0011(19) 0.0035(18) -0.0015(19)
C6 0.060(3) 0.029(2) 0.046(3) 0.008(2) 0.010(2) -0.001(2)
Cl1 0.0904(10) 0.0640(10) 0.0669(9) -0.0107(9) -0.0329(8) 0.0085(9)
O1 0.0584(19) 0.0284(17) 0.0457(18) 0.0019(15) -0.0053(14) -0.0072(15)
C7 0.065(3) 0.041(3) 0.084(4) -0.004(3) -0.003(3) 0.006(3)
Cl2 0.0677(9) 0.0700(12) 0.1417(17) -0.0178(12) 0.0089(10) 0.0208(9)
C8 0.054(3) 0.029(3) 0.038(2) 0.0012(19) 0.0042(19) -0.002(2)
C9 0.092(4) 0.043(3) 0.040(3) -0.008(2) 0.010(3) 0.004(3)
C10 0.054(3) 0.048(4) 0.084(4) 0.002(3) 0.018(3) 0.007(3)
O2 0.070(2) 0.0251(16) 0.0395(16) 0.0008(17) -0.0001(14) 0.0005(17)

loop_
_atom_type_symbol
_atom_type_description
_atom_type_scat_dispersion_real
_atom_type_scat_dispersion_imag
_atom_type_scat_source
C C 0.0033 0.0016 'International Tables Vol C Tables 4.2.6.8 and 6.1.1.4'
H H 0.0000 0.0000 'International Tables Vol C Tables 4.2.6.8 and 6.1.1.4'
Cl Cl 0.1484 0.1585 'International Tables Vol C Tables 4.2.6.8 and 6.1.1.4'
O O 0.0106 0.0060 'International Tables Vol C Tables 4.2.6.8 and 6.1.1.4'

loop_
_geom_angle_atom_site_label_1
_geom_angle_atom_site_label_2
_geom_angle_atom_site_label_3
_geom_angle
_geom_angle_site_symmetry_1
_geom_angle_site_symmetry_3
_geom_angle_publ_flag
O1 C1 C6 109.5(4) . . ?
O1 C1 C2 108.1(4) . . ?
C6 C1 C2 111.8(4) . . ?
C3 C2 C7 114.5(5) . . ?
C3 C2 C1 110.4(4) . . ?
C7 C2 C1 109.5(4) . . ?
C3 C2 Cl1 108.9(3) . . ?
C7 C2 Cl1 107.1(4) . . ?
C1 C2 Cl1 106.0(4) . . ?
C4 C3 C2 113.7(4) . . ?
C3 C4 C5 110.8(4) . . ?
C4 C5 C6 109.9(4) . . ?
C4 C5 C8 114.0(4) . . ?
C6 C5 C8 112.9(4) . . ?
C1 C6 C5 112.2(4) . . ?
C2 C7 Cl2 112.5(4) . . ?
O2 C8 C9 105.2(4) . . ?
O2 C8 C10 108.9(4) . . ?
C9 C8 C10 110.9(4) . . ?
O2 C8 C5 107.7(3) . . ?
C9 C8 C5 113.1(4) . . ?
C10 C8 C5 110.7(4) . . ?

loop_
_geom_bond_atom_site_label_1
_geom_bond_atom_site_label_2
_geom_bond_distance
_geom_bond_site_symmetry_2
_geom_bond_publ_flag
C1 O1 1.417(6) . ?
C1 C6 1.519(7) . ?
C1 C2 1.555(8) . ?
C2 C3 1.515(7) . ?
C2 C7 1.519(7) . ?
C2 Cl1 1.824(5) . ?
C3 C4 1.512(7) . ?
C4 C5 1.522(7) . ?
C5 C6 1.528(6) . ?
C5 C8 1.547(6) . ?
C7 Cl2 1.788(6) . ?
C8 O2 1.451(6) . ?
C8 C9 1.516(6) . ?
C8 C10 1.517(7) . ?

loop_
_geom_torsion_atom_site_label_1
_geom_torsion_atom_site_label_2
_geom_torsion_atom_site_label_3
_geom_torsion_atom_site_label_4
_geom_torsion
_geom_torsion_site_symmetry_1
_geom_torsion_site_symmetry_2
_geom_torsion_site_symmetry_3
_geom_torsion_site_symmetry_4
_geom_torsion_publ_flag
O1 C1 C2 C3 -69.6(5) . . . . ?
C6 C1 C2 C3 51.0(5) . . . . ?
O1 C1 C2 C7 57.4(5) . . . . ?
C6 C1 C2 C7 177.9(4) . . . . ?
O1 C1 C2 Cl1 172.6(3) . . . . ?
C6 C1 C2 Cl1 -66.9(4) . . . . ?
C7 C2 C3 C4 -176.7(4) . . . . ?
C1 C2 C3 C4 -52.6(5) . . . . ?
Cl1 C2 C3 C4 63.4(5) . . . . ?
C2 C3 C4 C5 56.4(6) . . . . ?
C3 C4 C5 C6 -56.8(5) . . . . ?
C3 C4 C5 C8 175.3(4) . . . . ?
O1 C1 C6 C5 65.3(5) . . . . ?
C2 C1 C6 C5 -54.4(6) . . . . ?
C4 C5 C6 C1 57.1(5) . . . . ?
C8 C5 C6 C1 -174.5(4) . . . . ?
C3 C2 C7 Cl2 -55.6(6) . . . . ?
C1 C2 C7 Cl2 179.7(4) . . . . ?
Cl1 C2 C7 Cl2 65.2(5) . . . . ?
C4 C5 C8 O2 -56.2(5) . . . . ?
C6 C5 C8 O2 177.5(4) . . . . ?
C4 C5 C8 C9 59.6(5) . . . . ?
C6 C5 C8 C9 -66.7(5) . . . . ?
C4 C5 C8 C10 -175.2(4) . . . . ?
C6 C5 C8 C10 58.5(5) . . . . ?

loop_
_cod_related_entry_id
_cod_related_entry_database
_cod_related_entry_code
1 ChemSpider 30653909
